data_7017693
loop_
_publ_author_name
'Liang, Lan-Chang'
'Lee, Wei-Ying'
'Hung, Yu-Ting'
'Hsiao, Yi-Chen'
'Cheng, Liang-Chien'
'Chen, Wei-Chen'

_publ_section_title
;
 Nickel complexes incorporating an amido phosphine chelate with a pendant
 amine arm: synthesis, structure, and catalytic Kumada coupling.
;
_journal_issue 4
_journal_name_full 'Dalton transactions (Cambridge, England : 2003)'
_journal_page_first 1381
_journal_page_last 1388
_journal_paper_doi 10.1039/c1dt11338k
_journal_volume 41
_journal_year 2012
_chemical_formula_moiety 'C23 H27 N2 Ni P'
_chemical_formula_sum 'C23 H27 N2 Ni P'
_chemical_formula_weight 421.15
_chemical_name_systematic
;
?
;
_space_group_IT_number 2
_symmetry_cell_setting triclinic
_symmetry_space_group_name_Hall '-P 1'
_symmetry_space_group_name_H-M 'P -1'
_atom_sites_solution_hydrogens geom
_atom_sites_solution_primary direct
_atom_sites_solution_secondary difmap
_audit_creation_method SHELXL-97
_cell_angle_alpha 102.5040(10)
_cell_angle_beta 92.234(2)
_cell_angle_gamma 117.474(2)
_cell_formula_units_Z 2
_cell_length_a 10.3899(3)
_cell_length_b 10.5707(3)
_cell_length_c 11.3703(5)
_cell_measurement_reflns_used 9607
_cell_measurement_temperature 200(2)
_cell_measurement_theta_max 25.028
_cell_measurement_theta_min 2.037
_cell_volume 1067.67(7)
_computing_cell_refinement 'HKL Scalepack (Otwinowski & Minor 1997)'
_computing_data_collection 'Collect (Nonius BV, 1997-2000)'
_computing_data_reduction 'HKL Denzo and Scalepack'
_computing_molecular_graphics 'Ortep-3 for Windows (Farrugia, 1997)'
_computing_publication_material 'WinGX publication routines (Farrugia, 1999)'
_computing_structure_refinement 'SHELXL-97 (Sheldrick, 1997)'
_computing_structure_solution 'SHELXS-86 (Sheldrick, 1986)'
_diffrn_ambient_temperature 200(2)
_diffrn_detector_area_resol_mean 9
_diffrn_measured_fraction_theta_full 0.994
_diffrn_measured_fraction_theta_max 0.994
_diffrn_measurement_device_type KappaCCD
_diffrn_measurement_method 'CCD rotation images, thick slices'
_diffrn_radiation_monochromator graphite
_diffrn_radiation_source 'fine-focus sealed tube'
_diffrn_radiation_type MoK\a
_diffrn_radiation_wavelength 0.71073
_diffrn_reflns_av_R_equivalents 0.0625
_diffrn_reflns_av_sigmaI/netI 0.0768
_diffrn_reflns_limit_h_max 12
_diffrn_reflns_limit_h_min -11
_diffrn_reflns_limit_k_max 12
_diffrn_reflns_limit_k_min -12
_diffrn_reflns_limit_l_max 11
_diffrn_reflns_limit_l_min -13
_diffrn_reflns_number 10003
_diffrn_reflns_theta_full 24.98
_diffrn_reflns_theta_max 24.98
_diffrn_reflns_theta_min 2.24
_exptl_absorpt_coefficient_mu 0.993
_exptl_absorpt_correction_T_max 0.9428
_exptl_absorpt_correction_T_min 0.8735
_exptl_absorpt_correction_type multi-scan
_exptl_absorpt_process_details 'SADABS 2.10 (Sheldrick, 2003)'
_exptl_crystal_colour brown
_exptl_crystal_density_diffrn 1.310
_exptl_crystal_density_method 'not measured'
_exptl_crystal_description prism
_exptl_crystal_F_000 444
_exptl_crystal_size_max 0.14
_exptl_crystal_size_mid 0.06
_exptl_crystal_size_min 0.06
_refine_diff_density_max 0.589
_refine_diff_density_min -0.932
_refine_diff_density_rms 0.257
_refine_ls_extinction_method none
_refine_ls_goodness_of_fit_ref 1.117
_refine_ls_hydrogen_treatment constr
_refine_ls_matrix_type full
_refine_ls_number_parameters 245
_refine_ls_number_reflns 3727
_refine_ls_number_restraints 0
_refine_ls_restrained_S_all 1.117
_refine_ls_R_factor_all 0.1004
_refine_ls_R_factor_gt 0.0520
_refine_ls_shift/su_max 0.000
_refine_ls_shift/su_mean 0.000
_refine_ls_structure_factor_coef Fsqd
_refine_ls_weighting_details 'calc w=1/[\s^2^(Fo^2^)+(0.1009P)^2^+0.0000P] where P=(Fo^2^+2Fc^2^)/3'
_refine_ls_weighting_scheme calc
_refine_ls_wR_factor_gt 0.1295
_refine_ls_wR_factor_ref 0.1883
_reflns_number_gt 2547
_reflns_number_total 3727
_reflns_threshold_expression >2sigma(I)
_cod_data_source_file c1dt11338k.txt
_cod_data_source_block 3145
_cod_original_cell_volume 1067.67(6)
_cod_database_code 7017693

loop_
_symmetry_equiv_pos_as_xyz
'x, y, z'
'-x, -y, -z'

loop_
_atom_site_label
_atom_site_type_symbol
_atom_site_fract_x
_atom_site_fract_y
_atom_site_fract_z
_atom_site_U_iso_or_equiv
_atom_site_adp_type
_atom_site_occupancy
_atom_site_symmetry_multiplicity
_atom_site_calc_flag
_atom_site_refinement_flags
C1 C 0.6472(6) 1.0145(6) 0.2072(5) 0.0602(15) Uani 1 1 d .
H1A H 0.7470 1.0276 0.2069 0.090 Uiso 1 1 calc R
H1B H 0.6524 1.1096 0.2450 0.090 Uiso 1 1 calc R
H1C H 0.5954 0.9773 0.1231 0.090 Uiso 1 1 calc R
C2 C 0.3764(6) 0.6821(5) 0.0055(4) 0.0441(12) Uani 1 1 d .
C3 C 0.4991(7) 0.6653(7) -0.0137(5) 0.0616(15) Uani 1 1 d .
H3 H 0.5726 0.6930 0.0534 0.074 Uiso 1 1 calc R
C4 C 0.5148(8) 0.6080(7) -0.1309(6) 0.0726(18) Uani 1 1 d .
H4 H 0.5983 0.5952 -0.1435 0.087 Uiso 1 1 calc R
C5 C 0.4109(8) 0.5701(7) -0.2277(6) 0.0710(18) Uani 1 1 d .
H5 H 0.4224 0.5306 -0.3075 0.085 Uiso 1 1 calc R
C6 C 0.2899(8) 0.5885(7) -0.2112(5) 0.0704(17) Uani 1 1 d .
H6 H 0.2179 0.5624 -0.2791 0.084 Uiso 1 1 calc R
C7 C 0.2738(6) 0.6460(6) -0.0933(5) 0.0570(14) Uani 1 1 d .
H7 H 0.1910 0.6604 -0.0812 0.068 Uiso 1 1 calc R
C8 C 0.2245(6) 0.8130(5) 0.1499(4) 0.0443(12) Uani 1 1 d .
C9 C 0.2708(7) 0.9469(6) 0.1199(5) 0.0592(14) Uani 1 1 d .
H9 H 0.3678 0.9990 0.1033 0.071 Uiso 1 1 calc R
C10 C 0.1760(8) 1.0035(7) 0.1143(6) 0.0713(17) Uani 1 1 d .
H10 H 0.2086 1.0951 0.0945 0.086 Uiso 1 1 calc R
C11 C 0.0341(8) 0.9295(7) 0.1370(6) 0.0703(17) Uani 1 1 d .
H11 H -0.0306 0.9694 0.1319 0.084 Uiso 1 1 calc R
C12 C -0.0129(7) 0.7975(7) 0.1671(5) 0.0644(16) Uani 1 1 d .
H12 H -0.1103 0.7458 0.1830 0.077 Uiso 1 1 calc R
C13 C 0.0826(6) 0.7403(6) 0.1740(5) 0.0511(13) Uani 1 1 d .
H13 H 0.0501 0.6497 0.1957 0.061 Uiso 1 1 calc R
C14 C 0.2595(5) 0.5772(5) 0.2135(4) 0.0406(11) Uani 1 1 d .
C15 C 0.1390(6) 0.4439(5) 0.1484(5) 0.0531(13) Uani 1 1 d .
H15 H 0.0979 0.4351 0.0690 0.064 Uiso 1 1 calc R
C16 C 0.0790(7) 0.3249(6) 0.1982(6) 0.0677(17) Uani 1 1 d .
H16 H -0.0033 0.2342 0.1542 0.081 Uiso 1 1 calc R
C17 C 0.1410(7) 0.3408(7) 0.3126(7) 0.0733(18) Uani 1 1 d .
H17 H 0.1004 0.2589 0.3469 0.088 Uiso 1 1 calc R
C18 C 0.2603(7) 0.4709(7) 0.3805(5) 0.0620(15) Uani 1 1 d .
H18 H 0.2987 0.4768 0.4599 0.074 Uiso 1 1 calc R
C19 C 0.3251(6) 0.5946(6) 0.3327(5) 0.0476(13) Uani 1 1 d .
C20 C 0.5165(7) 0.7475(7) 0.5054(5) 0.0642(15) Uani 1 1 d .
H20A H 0.5642 0.6845 0.4997 0.077 Uiso 1 1 calc R
H20B H 0.4456 0.7219 0.5632 0.077 Uiso 1 1 calc R
C21 C 0.6301(7) 0.9093(7) 0.5467(5) 0.0686(17) Uani 1 1 d .
H21A H 0.5821 0.9683 0.5801 0.082 Uiso 1 1 calc R
H21B H 0.7050 0.9243 0.6125 0.082 Uiso 1 1 calc R
C22 C 0.7973(7) 0.8934(9) 0.4089(7) 0.093(2) Uani 1 1 d .
H22A H 0.8449 0.9275 0.3408 0.140 Uiso 1 1 calc R
H22B H 0.7371 0.7855 0.3840 0.140 Uiso 1 1 calc R
H22C H 0.8724 0.9224 0.4788 0.140 Uiso 1 1 calc R
C23 C 0.7956(7) 1.1252(7) 0.4837(6) 0.083(2) Uani 1 1 d .
H23A H 0.7337 1.1708 0.5069 0.125 Uiso 1 1 calc R
H23B H 0.8447 1.1604 0.4165 0.125 Uiso 1 1 calc R
H23C H 0.8697 1.1523 0.5538 0.125 Uiso 1 1 calc R
N1 N 0.4435(5) 0.7272(5) 0.3871(4) 0.0491(10) Uani 1 1 d .
N2 N 0.7025(5) 0.9612(5) 0.4438(4) 0.0597(12) Uani 1 1 d .
Ni1 Ni 0.54016(7) 0.87095(7) 0.30109(6) 0.0476(3) Uani 1 1 d .
P1 P 0.35397(14) 0.74222(14) 0.16309(11) 0.0409(3) Uani 1 1 d .

loop_
_atom_site_aniso_label
_atom_site_aniso_U_11
_atom_site_aniso_U_22
_atom_site_aniso_U_33
_atom_site_aniso_U_23
_atom_site_aniso_U_13
_atom_site_aniso_U_12
C1 0.052(3) 0.044(3) 0.048(3) 0.011(2) 0.002(3) -0.006(3)
C2 0.057(3) 0.040(3) 0.038(3) 0.013(2) 0.010(2) 0.024(3)
C3 0.066(4) 0.079(4) 0.056(4) 0.022(3) 0.017(3) 0.047(3)
C4 0.094(5) 0.085(4) 0.071(4) 0.033(4) 0.040(4) 0.062(4)
C5 0.106(5) 0.071(4) 0.054(4) 0.022(3) 0.031(4) 0.053(4)
C6 0.088(5) 0.081(4) 0.035(3) 0.009(3) 0.004(3) 0.038(4)
C7 0.062(4) 0.065(4) 0.045(3) 0.012(3) 0.007(3) 0.032(3)
C8 0.058(3) 0.043(3) 0.036(3) 0.007(2) 0.007(2) 0.028(3)
C9 0.072(4) 0.059(3) 0.052(3) 0.018(3) 0.016(3) 0.033(3)
C10 0.102(5) 0.065(4) 0.068(4) 0.028(3) 0.013(4) 0.053(4)
C11 0.090(5) 0.080(5) 0.065(4) 0.017(3) 0.009(4) 0.061(4)
C12 0.062(4) 0.071(4) 0.068(4) 0.011(3) 0.012(3) 0.041(3)
C13 0.059(3) 0.047(3) 0.048(3) 0.009(2) 0.008(3) 0.027(3)
C14 0.038(3) 0.042(3) 0.045(3) 0.014(2) 0.009(2) 0.021(2)
C15 0.049(3) 0.047(3) 0.065(4) 0.015(3) 0.009(3) 0.025(3)
C16 0.059(4) 0.042(3) 0.094(5) 0.016(3) 0.010(3) 0.018(3)
C17 0.077(4) 0.058(4) 0.091(5) 0.039(4) 0.026(4) 0.028(4)
C18 0.075(4) 0.072(4) 0.055(3) 0.035(3) 0.014(3) 0.041(4)
C19 0.054(3) 0.058(3) 0.046(3) 0.021(3) 0.016(3) 0.035(3)
C20 0.071(4) 0.083(4) 0.040(3) 0.013(3) -0.002(3) 0.041(4)
C21 0.067(4) 0.098(5) 0.041(3) 0.003(3) -0.006(3) 0.047(4)
C22 0.062(4) 0.120(6) 0.092(5) -0.006(4) 0.008(4) 0.054(4)
C23 0.056(4) 0.081(5) 0.065(4) -0.019(3) -0.003(3) 0.011(3)
N1 0.049(3) 0.059(3) 0.036(2) 0.012(2) 0.002(2) 0.024(2)
N2 0.042(3) 0.074(3) 0.047(3) -0.009(2) 0.001(2) 0.027(2)
Ni1 0.0411(4) 0.0515(5) 0.0394(4) 0.0058(3) 0.0047(3) 0.0165(3)
P1 0.0427(7) 0.0430(7) 0.0347(7) 0.0095(5) 0.0051(6) 0.0192(6)

loop_
_atom_type_symbol
_atom_type_description
_atom_type_scat_dispersion_real
_atom_type_scat_dispersion_imag
_atom_type_scat_source
C C 0.0033 0.0016 'International Tables Vol C Tables 4.2.6.8 and 6.1.1.4'
H H 0.0000 0.0000 'International Tables Vol C Tables 4.2.6.8 and 6.1.1.4'
N N 0.0061 0.0033 'International Tables Vol C Tables 4.2.6.8 and 6.1.1.4'
Ni Ni 0.3393 1.1124 'International Tables Vol C Tables 4.2.6.8 and 6.1.1.4'
P P 0.1023 0.0942 'International Tables Vol C Tables 4.2.6.8 and 6.1.1.4'

loop_
_geom_angle_atom_site_label_1
_geom_angle_atom_site_label_2
_geom_angle_atom_site_label_3
_geom_angle
Ni1 C1 H1A 109.5
Ni1 C1 H1B 109.5
H1A C1 H1B 109.5
Ni1 C1 H1C 109.5
H1A C1 H1C 109.5
H1B C1 H1C 109.5
C7 C2 C3 119.1(5)
C7 C2 P1 122.9(4)
C3 C2 P1 117.9(4)
C2 C3 C4 120.1(6)
C2 C3 H3 120.0
C4 C3 H3 120.0
C5 C4 C3 120.3(5)
C5 C4 H4 119.8
C3 C4 H4 119.8
C4 C5 C6 120.7(5)
C4 C5 H5 119.7
C6 C5 H5 119.7
C5 C6 C7 119.1(6)
C5 C6 H6 120.4
C7 C6 H6 120.4
C2 C7 C6 120.8(5)
C2 C7 H7 119.6
C6 C7 H7 119.6
C13 C8 C9 118.5(5)
C13 C8 P1 121.8(4)
C9 C8 P1 119.6(4)
C10 C9 C8 120.0(6)
C10 C9 H9 120.0
C8 C9 H9 120.0
C9 C10 C11 121.2(6)
C9 C10 H10 119.4
C11 C10 H10 119.4
C12 C11 C10 119.5(5)
C12 C11 H11 120.2
C10 C11 H11 120.2
C11 C12 C13 119.7(6)
C11 C12 H12 120.2
C13 C12 H12 120.2
C8 C13 C12 121.2(5)
C8 C13 H13 119.4
C12 C13 H13 119.4
C15 C14 C19 121.4(5)
C15 C14 P1 127.0(4)
C19 C14 P1 111.6(4)
C16 C15 C14 120.7(5)
C16 C15 H15 119.7
C14 C15 H15 119.7
C17 C16 C15 118.3(6)
C17 C16 H16 120.8
C15 C16 H16 120.8
C16 C17 C18 123.0(6)
C16 C17 H17 118.5
C18 C17 H17 118.5
C17 C18 C19 120.4(5)
C17 C18 H18 119.8
C19 C18 H18 119.8
N1 C19 C18 127.0(5)
N1 C19 C14 116.8(4)
C18 C19 C14 116.2(5)
N1 C20 C21 105.5(5)
N1 C20 H20A 110.6
C21 C20 H20A 110.6
N1 C20 H20B 110.6
C21 C20 H20B 110.6
H20A C20 H20B 108.8
N2 C21 C20 110.9(5)
N2 C21 H21A 109.5
C20 C21 H21A 109.5
N2 C21 H21B 109.5
C20 C21 H21B 109.5
H21A C21 H21B 108.0
N2 C22 H22A 109.5
N2 C22 H22B 109.5
H22A C22 H22B 109.5
N2 C22 H22C 109.5
H22A C22 H22C 109.5
H22B C22 H22C 109.5
N2 C23 H23A 109.5
N2 C23 H23B 109.5
H23A C23 H23B 109.5
N2 C23 H23C 109.5
H23A C23 H23C 109.5
H23B C23 H23C 109.5
C19 N1 C20 118.6(5)
C19 N1 Ni1 122.1(3)
C20 N1 Ni1 118.0(4)
C22 N2 C21 109.5(5)
C22 N2 C23 109.0(5)
C21 N2 C23 108.9(4)
C22 N2 Ni1 104.7(4)
C21 N2 Ni1 105.3(3)
C23 N2 Ni1 119.0(4)
N1 Ni1 C1 176.5(2)
N1 Ni1 N2 83.96(19)
C1 Ni1 N2 95.7(2)
N1 Ni1 P1 86.09(13)
C1 Ni1 P1 94.11(17)
N2 Ni1 P1 169.74(16)
C14 P1 C2 106.2(2)
C14 P1 C8 106.6(2)
C2 P1 C8 104.1(2)
C14 P1 Ni1 101.53(16)
C2 P1 Ni1 120.12(17)
C8 P1 Ni1 117.04(16)

loop_
_geom_bond_atom_site_label_1
_geom_bond_atom_site_label_2
_geom_bond_distance
C1 Ni1 1.979(5)
C1 H1A 0.9800
C1 H1B 0.9800
C1 H1C 0.9800
C2 C7 1.375(7)
C2 C3 1.384(7)
C2 P1 1.829(5)
C3 C4 1.388(8)
C3 H3 0.9500
C4 C5 1.362(9)
C4 H4 0.9500
C5 C6 1.372(9)
C5 H5 0.9500
C6 C7 1.398(8)
C6 H6 0.9500
C7 H7 0.9500
C8 C13 1.384(7)
C8 C9 1.395(7)
C8 P1 1.831(5)
C9 C10 1.374(8)
C9 H9 0.9500
C10 C11 1.380(9)
C10 H10 0.9500
C11 C12 1.376(8)
C11 H11 0.9500
C12 C13 1.388(7)
C12 H12 0.9500
C13 H13 0.9500
C14 C15 1.396(7)
C14 C19 1.428(7)
C14 P1 1.798(5)
C15 C16 1.380(8)
C15 H15 0.9500
C16 C17 1.370(9)
C16 H16 0.9500
C17 C18 1.385(9)
C17 H17 0.9500
C18 C19 1.408(7)
C18 H18 0.9500
C19 N1 1.354(7)
C20 N1 1.441(7)
C20 C21 1.512(9)
C20 H20A 0.9900
C20 H20B 0.9900
C21 N2 1.483(7)
C21 H21A 0.9900
C21 H21B 0.9900
C22 N2 1.483(7)
C22 H22A 0.9800
C22 H22B 0.9800
C22 H22C 0.9800
C23 N2 1.492(8)
C23 H23A 0.9800
C23 H23B 0.9800
C23 H23C 0.9800
N1 Ni1 1.894(4)
N2 Ni1 2.005(4)
Ni1 P1 2.1133(14)
